data_2201607
loop_
_publ_author_name
'Liu, Yen-Hsiang'
'Robbs, Steven L.'
'Fronczek, Frank R. '
'Watkins, Steven F.'
'Fischer, Nikolaus H. '

_publ_section_title
;
 A new polymorph of atranorin, a lichen paradepside
;
_journal_issue 8
_journal_name_full 'Acta Crystallographica Section E'
_journal_page_first o877
_journal_page_last o878
_journal_paper_doi 10.1107/S1600536802011856
_journal_volume 58
_journal_year 2002
_chemical_formula_iupac 'C19 H18 O8'
_chemical_formula_moiety 'C19 H18 O8'
_chemical_formula_sum 'C19 H18 O8'
_chemical_formula_weight 374.33
_chemical_name_common atranorin
_chemical_name_systematic
;
Methyl 4-(3-formyl-2,4-dihydroxy-6-methyl-benzoyloxy)-2-hydroxy-
3,6-dimethyl-benzoate
;
_space_group_IT_number 14
_symmetry_cell_setting monoclinic
_symmetry_space_group_name_Hall '-P 2yn'
_symmetry_space_group_name_H-M 'P 1 21/n 1'
_atom_sites_solution_hydrogens geom
_atom_sites_solution_primary direct
_atom_sites_solution_secondary difmap
_audit_creation_method SHELXL-97
_cell_angle_alpha 90
_cell_angle_beta 109.745(12)
_cell_angle_gamma 90
_cell_formula_units_Z 4
_cell_length_a 10.929(3)
_cell_length_b 10.976(3)
_cell_length_c 14.843(3)
_cell_measurement_reflns_used 5466
_cell_measurement_temperature 120
_cell_measurement_theta_max 32.0
_cell_measurement_theta_min 2.5
_cell_volume 1675.8(7)
_computing_cell_refinement 'HKL SCALEPACK (Otwinowski & Minor 1997)'
_computing_data_collection 'COLLECT (Nonius, 1999)'
_computing_data_reduction 'HKL DENZO (Otwinowski & Minor, 1997) and SCALEPACK'
_computing_molecular_graphics 'ORTEP-3 for Windows (Farrugia, 1997)'
_computing_publication_material SHELXL97
_computing_structure_refinement 'SHELXL97 (Sheldrick, 1997)'
_computing_structure_solution 'SIR97 (Altomare et al., 1999)'
_diffrn_ambient_temperature 120
_diffrn_measured_fraction_theta_full 0.992
_diffrn_measured_fraction_theta_max 0.992
_diffrn_measurement_device 'KappaCCD (with an Oxford Cryosystems Cryostream cooler)'
_diffrn_measurement_method '\w scans with \k offsets'
_diffrn_radiation_monochromator graphite
_diffrn_radiation_source 'fine-focus sealed tube'
_diffrn_radiation_type MoK\a
_diffrn_radiation_wavelength 0.71073
_diffrn_reflns_av_R_equivalents 0.025
_diffrn_reflns_av_sigmaI/netI 0.0410
_diffrn_reflns_limit_h_max 16
_diffrn_reflns_limit_h_min -16
_diffrn_reflns_limit_k_max 15
_diffrn_reflns_limit_k_min -16
_diffrn_reflns_limit_l_max 22
_diffrn_reflns_limit_l_min -22
_diffrn_reflns_number 21781
_diffrn_reflns_theta_full 32.0
_diffrn_reflns_theta_max 32.0
_diffrn_reflns_theta_min 2.7
_diffrn_standards_decay_% <2
_diffrn_standards_number 0
_exptl_absorpt_coefficient_mu 0.117
_exptl_absorpt_correction_type none
_exptl_crystal_colour colorless
_exptl_crystal_density_diffrn 1.484
_exptl_crystal_density_method 'not measured'
_exptl_crystal_description prism
_exptl_crystal_F_000 784
_exptl_crystal_size_max 0.40
_exptl_crystal_size_mid 0.30
_exptl_crystal_size_min 0.15
_refine_diff_density_max 0.43
_refine_diff_density_min -0.29
_refine_ls_extinction_method none
_refine_ls_goodness_of_fit_ref 1.059
_refine_ls_hydrogen_treatment mixed
_refine_ls_matrix_type full
_refine_ls_number_parameters 260
_refine_ls_number_reflns 5796
_refine_ls_number_restraints 0
_refine_ls_restrained_S_all 1.059
_refine_ls_R_factor_all 0.080
_refine_ls_R_factor_gt 0.050
_refine_ls_shift/su_max <0.001
_refine_ls_shift/su_mean 0.000
_refine_ls_structure_factor_coef Fsqd
_refine_ls_weighting_details 'calc w = 1/[\s^2^(Fo^2^)+(0.0551P)^2^+0.7055P] where P = (Fo^2^+2Fc^2^)/3'
_refine_ls_weighting_scheme calc
_refine_ls_wR_factor_gt 0.1162
_refine_ls_wR_factor_ref 0.1366
_reflns_number_gt 4257
_reflns_number_total 5796
_reflns_threshold_expression I>2\s(I)
_cod_data_source_file om6098.cif
_cod_data_source_block I
_cod_depositor_comments
;
The following automatic conversions were performed:
'_symmetry_cell_setting' value 'Monoclinic' changed to 'monoclinic'
according to '/home/saulius/struct/CIF-dictionaries/cif_core.dic'
dictionary named 'cif_core.dic' version 2.4.1 from 2010-06-29.

Automatic conversion script
Id: cif_fix_enum 1527 2010-12-29 10:47:43Z saulius 

The following automatic conversions were performed:

'_symmetry_cell_setting' value 'Monoclinic' changed to 'monoclinic'
according to /home/saulius/struct/CIF-dictionaries/cif_core.dic
dictionary named 'cif_core.dic' version 2.4.1 from 2010-06-29.

Automatic conversion script
Id: cif_fix_values 1715 2011-07-08 13:25:40Z adriana 
;
_cod_original_cell_volume 1675.7(7)
_cod_original_sg_symbol_H-M 'P 21/n'
_cod_database_code 2201607
_cod_database_fobs_code 2201607

loop_
_symmetry_equiv_pos_as_xyz
'x, y, z'
'-x+1/2, y+1/2, -z+1/2'
'-x, -y, -z'
'x-1/2, -y-1/2, z-1/2'

loop_
_atom_site_label
_atom_site_fract_x
_atom_site_fract_y
_atom_site_fract_z
_atom_site_U_iso_or_equiv
_atom_site_adp_type
_atom_site_calc_flag
_atom_site_refinement_flags
_atom_site_occupancy
_atom_site_disorder_assembly
_atom_site_disorder_group
_atom_site_type_symbol
O1 0.00936(9) 0.22817(10) 0.12734(7) 0.0280(2) Uani d . 1 . . O
O2 0.28830(10) 0.07016(9) 0.03346(7) 0.0248(2) Uani d . 1 . . O
H2O 0.2043(19) 0.0886(17) 0.0052(14) 0.037 Uiso d . 1 . . H
O3 0.05911(10) 0.15003(10) 0.00532(7) 0.0294(2) Uani d . 1 . . O
O4 0.61784(8) 0.15025(9) 0.32857(6) 0.0216(2) Uani d . 1 . . O
O5 0.56142(9) 0.04303(10) 0.43694(7) 0.0277(2) Uani d . 1 . . O
O6 1.16021(9) 0.12662(10) 0.66952(7) 0.0274(2) Uani d . 1 . . O
H6O 1.1607(19) 0.0925(18) 0.7251(15) 0.041 Uiso d . 1 . . H
O7 0.72501(9) 0.00250(9) 0.60260(7) 0.0240(2) Uani d . 1 . . O
H7O 0.6519(19) 0.0059(17) 0.5546(14) 0.036 Uiso d . 1 . . H
O8 1.08114(10) 0.02204(10) 0.79484(7) 0.0299(2) Uani d . 1 . . O
C1 0.48601(11) 0.15799(12) 0.26991(8) 0.0182(2) Uani d . 1 . . C
C2 0.40202(12) 0.22551(12) 0.30214(8) 0.0199(2) Uani d . 1 . . C
H2 0.4331 0.2625 0.3636 0.024 Uiso calc R 1 . . H
C3 0.27324(12) 0.23953(12) 0.24560(8) 0.0186(2) Uani d . 1 . . C
C4 0.23023(11) 0.18357(11) 0.15373(8) 0.0177(2) Uani d . 1 . . C
C5 0.32103(12) 0.12114(11) 0.12148(8) 0.0185(2) Uani d . 1 . . C
C6 0.45190(12) 0.10629(11) 0.18017(9) 0.0189(2) Uani d . 1 . . C
C7 0.54606(14) 0.03773(14) 0.14543(11) 0.0289(3) Uani d . 1 . . C
H7A 0.5891 0.0945 0.1148 0.043 Uiso calc R 1 . . H
H7B 0.4992 -0.0242 0.0990 0.043 Uiso calc R 1 . . H
H7C 0.6114 -0.0019 0.1998 0.043 Uiso calc R 1 . . H
C8 0.18933(13) 0.31664(14) 0.28570(10) 0.0275(3) Uani d . 1 . . C
H8A 0.1257 0.2647 0.3005 0.041 Uiso calc R 1 . . H
H8B 0.1437 0.3781 0.2384 0.041 Uiso calc R 1 . . H
H8C 0.2441 0.3572 0.3443 0.041 Uiso calc R 1 . . H
C9 0.09397(12) 0.18620(12) 0.08857(9) 0.0203(2) Uani d . 1 . . C
C10 -0.12623(13) 0.22889(16) 0.06652(11) 0.0325(3) Uani d . 1 . . C
H10A -0.1369 0.2810 0.0107 0.049 Uiso calc R 1 . . H
H10B -0.1797 0.2605 0.1027 0.049 Uiso calc R 1 . . H
H10C -0.1537 0.1457 0.0451 0.049 Uiso calc R 1 . . H
C11 0.64570(12) 0.09578(11) 0.41488(9) 0.0186(2) Uani d . 1 . . C
C12 0.78207(11) 0.10492(11) 0.47735(8) 0.0163(2) Uani d . 1 . . C
C13 0.81263(12) 0.05667(11) 0.57094(8) 0.0172(2) Uani d . 1 . . C
C14 0.94016(12) 0.06362(11) 0.63768(9) 0.0185(2) Uani d . 1 . . C
C15 1.03717(12) 0.11816(12) 0.60878(9) 0.0197(2) Uani d . 1 . . C
C16 1.00832(12) 0.16495(12) 0.51672(9) 0.0199(2) Uani d . 1 . . C
H16 1.0755 0.2010 0.4986 0.024 Uiso calc R 1 . . H
C17 0.88335(12) 0.15983(11) 0.45121(9) 0.0181(2) Uani d . 1 . . C
C18 0.86281(13) 0.21517(14) 0.35434(9) 0.0256(3) Uani d . 1 . . C
H18A 0.9466 0.2417 0.3506 0.038 Uiso calc R 1 . . H
H18B 0.8045 0.2855 0.3449 0.038 Uiso calc R 1 . . H
H18C 0.8240 0.1544 0.3045 0.038 Uiso calc R 1 . . H
C19 0.97066(13) 0.01870(13) 0.73465(9) 0.0237(3) Uani d . 1 . . C
H19 0.9011(17) -0.0163(16) 0.7525(12) 0.028 Uiso d . 1 . . H

loop_
_atom_site_aniso_label
_atom_site_aniso_U_11
_atom_site_aniso_U_22
_atom_site_aniso_U_33
_atom_site_aniso_U_12
_atom_site_aniso_U_13
_atom_site_aniso_U_23
O1 0.0149(4) 0.0405(6) 0.0255(5) 0.0023(4) 0.0026(4) -0.0024(4)
O2 0.0237(5) 0.0279(5) 0.0187(4) 0.0030(4) 0.0018(4) -0.0059(4)
O3 0.0236(5) 0.0391(6) 0.0192(4) 0.0040(4) -0.0012(4) -0.0018(4)
O4 0.0131(4) 0.0316(5) 0.0180(4) -0.0019(3) 0.0024(3) 0.0060(4)
O5 0.0158(4) 0.0371(6) 0.0268(5) -0.0050(4) 0.0028(4) 0.0116(4)
O6 0.0158(4) 0.0377(6) 0.0233(5) -0.0030(4) -0.0003(4) -0.0010(4)
O7 0.0181(4) 0.0317(5) 0.0207(4) -0.0035(4) 0.0045(4) 0.0069(4)
O8 0.0259(5) 0.0355(6) 0.0219(4) 0.0043(4) -0.0003(4) 0.0014(4)
C1 0.0134(5) 0.0219(6) 0.0174(5) -0.0014(4) 0.0025(4) 0.0046(4)
C2 0.0189(6) 0.0245(6) 0.0152(5) -0.0025(5) 0.0045(4) 0.0008(4)
C3 0.0176(5) 0.0214(6) 0.0171(5) -0.0005(4) 0.0061(4) 0.0011(4)
C4 0.0159(5) 0.0185(5) 0.0166(5) 0.0003(4) 0.0028(4) 0.0026(4)
C5 0.0207(6) 0.0176(5) 0.0161(5) -0.0006(4) 0.0047(4) 0.0008(4)
C6 0.0187(6) 0.0174(5) 0.0198(5) 0.0008(4) 0.0052(4) 0.0023(4)
C7 0.0257(7) 0.0302(7) 0.0312(7) 0.0082(6) 0.0104(6) -0.0001(6)
C8 0.0230(6) 0.0368(8) 0.0227(6) 0.0035(6) 0.0078(5) -0.0048(6)
C9 0.0182(6) 0.0201(6) 0.0203(5) 0.0009(5) 0.0035(4) 0.0048(5)
C10 0.0160(6) 0.0433(9) 0.0336(7) 0.0030(6) 0.0023(5) 0.0008(6)
C11 0.0164(5) 0.0200(6) 0.0186(5) -0.0002(4) 0.0048(4) 0.0024(4)
C12 0.0137(5) 0.0171(5) 0.0170(5) 0.0000(4) 0.0037(4) 0.0008(4)
C13 0.0162(5) 0.0166(5) 0.0189(5) -0.0004(4) 0.0058(4) -0.0002(4)
C14 0.0178(5) 0.0185(6) 0.0176(5) 0.0013(4) 0.0041(4) -0.0001(4)
C15 0.0144(5) 0.0205(6) 0.0213(5) -0.0002(4) 0.0023(4) -0.0045(5)
C16 0.0154(5) 0.0214(6) 0.0233(6) -0.0025(4) 0.0068(5) -0.0014(5)
C17 0.0172(5) 0.0173(5) 0.0202(5) 0.0007(4) 0.0068(4) 0.0004(4)
C18 0.0173(6) 0.0346(7) 0.0246(6) -0.0032(5) 0.0069(5) 0.0076(5)
C19 0.0230(6) 0.0250(6) 0.0205(6) 0.0028(5) 0.0040(5) 0.0021(5)

loop_
_atom_type_symbol
_atom_type_description
_atom_type_scat_dispersion_real
_atom_type_scat_dispersion_imag
_atom_type_scat_source
C C 0.0033 0.0016 'International Tables Vol C Tables 4.2.6.8 and 6.1.1.4'
H H 0.0000 0.0000 'International Tables Vol C Tables 4.2.6.8 and 6.1.1.4'
O O 0.0106 0.0060 'International Tables Vol C Tables 4.2.6.8 and 6.1.1.4'

loop_
_geom_angle_atom_site_label_1
_geom_angle_atom_site_label_2
_geom_angle_atom_site_label_3
_geom_angle
C9 O1 C10 116.55(11)
C5 O2 H2O 104.7(12)
C11 O4 C1 117.86(9)
C15 O6 H6O 106.2(13)
C13 O7 H7O 105.0(13)
C6 C1 C2 124.04(11)
C6 C1 O4 117.24(11)
C2 C1 O4 118.46(11)
C3 C2 C1 120.51(11)
C3 C2 H2 119.7
C1 C2 H2 119.7
C2 C3 C4 118.21(11)
C2 C3 C8 116.90(11)
C4 C3 C8 124.87(11)
C5 C4 C3 119.39(11)
C5 C4 C9 117.05(11)
C3 C4 C9 123.56(11)
O2 C5 C6 115.51(11)
O2 C5 C4 122.66(11)
C6 C5 C4 121.83(11)
C1 C6 C5 115.86(11)
C1 C6 C7 123.08(11)
C5 C6 C7 121.06(11)
C6 C7 H7A 109.5
C6 C7 H7B 109.5
H7A C7 H7B 109.5
C6 C7 H7C 109.5
H7A C7 H7C 109.5
H7B C7 H7C 109.5
C3 C8 H8A 109.5
C3 C8 H8B 109.5
H8A C8 H8B 109.5
C3 C8 H8C 109.5
H8A C8 H8C 109.5
H8B C8 H8C 109.5
O3 C9 O1 121.58(12)
O3 C9 C4 123.61(12)
O1 C9 C4 114.79(11)
O1 C10 H10A 109.5
O1 C10 H10B 109.5
H10A C10 H10B 109.5
O1 C10 H10C 109.5
H10A C10 H10C 109.5
H10B C10 H10C 109.5
O5 C11 O4 120.96(11)
O5 C11 C12 123.98(11)
O4 C11 C12 115.06(10)
C13 C12 C17 118.53(11)
C13 C12 C11 116.49(10)
C17 C12 C11 124.97(11)
O7 C13 C14 115.50(10)
O7 C13 C12 123.37(11)
C14 C13 C12 121.13(11)
C15 C14 C13 118.44(11)
C15 C14 C19 120.26(11)
C13 C14 C19 121.28(11)
O6 C15 C16 118.41(11)
O6 C15 C14 120.74(11)
C16 C15 C14 120.85(11)
C17 C16 C15 121.12(11)
C17 C16 H16 119.4
C15 C16 H16 119.4
C16 C17 C12 119.93(11)
C16 C17 C18 116.59(11)
C12 C17 C18 123.48(11)
C17 C18 H18A 109.5
C17 C18 H18B 109.5
H18A C18 H18B 109.5
C17 C18 H18C 109.5
H18A C18 H18C 109.5
H18B C18 H18C 109.5
O8 C19 C14 123.25(13)
O8 C19 H19 118.7(10)
C14 C19 H19 118.0(10)

loop_
_geom_bond_atom_site_label_1
_geom_bond_atom_site_label_2
_geom_bond_site_symmetry_2
_geom_bond_distance
_geom_bond_publ_flag
O1 C9 . 1.3260(16) ?
O1 C10 . 1.4515(16) ?
O2 C5 . 1.3536(15) ?
O2 H2O . 0.89(2) ?
O3 C9 . 1.2294(16) ?
O4 C11 . 1.3520(15) ?
O4 C1 . 1.4119(14) ?
O5 C11 . 1.2225(15) ?
O6 C15 . 1.3456(15) ?
O6 H6O . 0.90(2) ?
O7 C13 . 1.3398(15) ?
O7 H7O . 0.87(2) ?
O8 C19 . 1.2363(16) ?
C1 C6 . 1.3783(17) ?
C1 C2 . 1.3847(18) ?
C2 C3 . 1.3823(17) ?
C2 H2 . 0.9500 ?
C3 C4 . 1.4230(17) ?
C3 C8 . 1.5099(18) ?
C4 C5 . 1.4158(17) ?
C4 C9 . 1.4767(16) ?
C5 C6 . 1.4104(17) ?
C6 C7 . 1.4998(18) ?
C7 H7A . 0.9800 ?
C7 H7B . 0.9800 ?
C7 H7C . 0.9800 ?
C8 H8A . 0.9800 ?
C8 H8B . 0.9800 ?
C8 H8C . 0.9800 ?
C10 H10A . 0.9800 ?
C10 H10B . 0.9800 ?
C10 H10C . 0.9800 ?
C11 C12 . 1.4688(16) ?
C12 C13 . 1.4172(16) ?
C12 C17 . 1.4244(17) ?
C13 C14 . 1.4131(17) ?
C14 C15 . 1.4050(18) ?
C14 C19 . 1.4497(17) ?
C15 C16 . 1.3926(18) ?
C16 C17 . 1.3844(17) ?
C16 H16 . 0.9500 ?
C17 C18 . 1.5063(17) ?
C18 H18A . 0.9800 ?
C18 H18B . 0.9800 ?
C18 H18C . 0.9800 ?
C19 H19 . 0.966(18) ?

loop_
_geom_hbond_atom_site_label_D
_geom_hbond_atom_site_label_H
_geom_hbond_atom_site_label_A
_geom_hbond_site_symmetry_A
_geom_hbond_distance_DH
_geom_hbond_distance_HA
_geom_hbond_distance_DA
_geom_hbond_angle_DHA
O2 H2O O3 . 0.89(2) 1.72(2) 2.5515(14) 152.5(18)
O6 H6O O8 . 0.90(2) 1.74(2) 2.5711(15) 151.1(18)
O7 H7O O5 . 0.87(2) 1.74(2) 2.5437(13) 151.9(18)
O7 H7O O5 3_656 0.87(2) 2.437(19) 3.0251(14) 125.1(16)

loop_
_geom_torsion_atom_site_label_1
_geom_torsion_atom_site_label_2
_geom_torsion_atom_site_label_3
_geom_torsion_atom_site_label_4
_geom_torsion
_geom_torsion_publ_flag
C11 O4 C1 C6 -122.35(13) ?
C11 O4 C1 C2 63.23(15) yes
C6 C1 C2 C3 3.5(2) ?
O4 C1 C2 C3 177.52(11) ?
C1 C2 C3 C4 -0.42(18) ?
C1 C2 C3 C8 -178.85(12) ?
C2 C3 C4 C5 -3.11(18) ?
C8 C3 C4 C5 175.18(12) ?
C2 C3 C4 C9 176.71(12) ?
C8 C3 C4 C9 -5.0(2) ?
C3 C4 C5 O2 -177.17(11) ?
C9 C4 C5 O2 3.00(18) ?
C3 C4 C5 C6 3.92(18) ?
C9 C4 C5 C6 -175.91(11) ?
C2 C1 C6 C5 -2.70(18) ?
O4 C1 C6 C5 -176.78(11) ?
C2 C1 C6 C7 177.47(13) ?
O4 C1 C6 C7 3.39(18) ?
O2 C5 C6 C1 179.97(11) ?
C4 C5 C6 C1 -1.05(18) ?
O2 C5 C6 C7 -0.19(18) ?
C4 C5 C6 C7 178.79(12) ?
C10 O1 C9 O3 0.13(19) ?
C10 O1 C9 C4 -178.22(12) ?
C5 C4 C9 O3 -8.62(19) ?
C3 C4 C9 O3 171.55(13) ?
C5 C4 C9 O1 169.70(11) ?
C3 C4 C9 O1 -10.13(18) yes
C1 O4 C11 O5 8.02(18) ?
C1 O4 C11 C12 -172.30(11) yes
O5 C11 C12 C13 -4.84(19) yes
O4 C11 C12 C13 175.49(11) ?
O5 C11 C12 C17 176.26(13) ?
O4 C11 C12 C17 -3.41(18) ?
C17 C12 C13 O7 -179.56(11) ?
C11 C12 C13 O7 1.46(18) ?
C17 C12 C13 C14 0.67(18) ?
C11 C12 C13 C14 -178.30(11) ?
O7 C13 C14 C15 179.32(11) ?
C12 C13 C14 C15 -0.90(18) ?
O7 C13 C14 C19 -2.26(18) ?
C12 C13 C14 C19 177.52(12) ?
C13 C14 C15 O6 -179.76(11) ?
C19 C14 C15 O6 1.80(19) ?
C13 C14 C15 C16 0.37(18) ?
C19 C14 C15 C16 -178.07(12) ?
O6 C15 C16 C17 -179.49(12) ?
C14 C15 C16 C17 0.38(19) ?
C15 C16 C17 C12 -0.61(19) ?
C15 C16 C17 C18 178.97(12) ?
C13 C12 C17 C16 0.09(18) ?
C11 C12 C17 C16 178.97(12) ?
C13 C12 C17 C18 -179.46(12) ?
C11 C12 C17 C18 -0.6(2) ?
C15 C14 C19 O8 -2.3(2) yes
C13 C14 C19 O8 179.28(13) ?

loop_
_cod_related_entry_id
_cod_related_entry_database
_cod_related_entry_code
1 ChemSpider 61380
